data_8104561
loop_
_publ_author_name
'Lo, Kong Mun'
'Lee, See Mun'
'Tiekink, Edward R. T.'

_publ_section_title
;
 Crystal structure of dichlorido-bis(4-chlorophenyl-\kC 1)tin(IV),
 C12H8Cl4Sn
;
_journal_issue 6
_journal_name_full 'Zeitschrift f\"ur Kristallographie - New Crystal Structures'
_journal_page_first 1183
_journal_page_last 1185
_journal_paper_doi 10.1515/ncrs-2021-0271
_journal_volume 236
_journal_year 2021
_chemical_formula_moiety 'C12 H8 Cl4 Sn'
_chemical_formula_sum 'C12 H8 Cl4 Sn'
_chemical_formula_weight 412.67
_space_group_crystal_system monoclinic
_space_group_IT_number 14
_space_group_name_Hall '-P 2ybc'
_space_group_name_H-M_alt 'P 1 21/c 1'
_atom_sites_solution_hydrogens geom
_atom_sites_solution_primary direct
_atom_sites_solution_secondary difmap
_cell_angle_alpha 90
_cell_angle_beta 95.5060(10)
_cell_angle_gamma 90
_cell_formula_units_Z 4
_cell_length_a 13.42380(10)
_cell_length_b 18.2079(2)
_cell_length_c 5.76170(10)
_cell_measurement_reflns_used 12918
_cell_measurement_temperature 100(2)
_cell_measurement_theta_max 76.3130
_cell_measurement_theta_min 3.2850
_cell_volume 1401.77(3)
_computing_cell_refinement 'CrysAlisPro [1]'
_computing_data_collection 'CrysAlisPro [1]'
_computing_data_reduction 'CrysAlisPro [1]'
_computing_molecular_graphics 'ORTEP-3 for Windows [4]'
_computing_publication_material 'SHELXL-2018/3 [3]'
_computing_structure_refinement 'SHELXL-2018/3 [3]'
_computing_structure_solution 'SHELXT 2014/5 [2]'
_diffrn_ambient_environment N~2~
_diffrn_ambient_temperature 100(2)
_diffrn_detector 'CCD plate'
_diffrn_detector_area_resol_mean 5.2558
_diffrn_detector_type AtlasS2
_diffrn_measured_fraction_theta_full 0.999
_diffrn_measured_fraction_theta_max 0.999
_diffrn_measurement_device 'four-circle diffractometer'
_diffrn_measurement_device_type 'XtaLAB Synergy, Dualflex, AtlasS2'
_diffrn_measurement_method '\w scans'
_diffrn_radiation_type CuK\a
_diffrn_radiation_wavelength 1.54184
_diffrn_reflns_av_R_equivalents 0.0415
_diffrn_reflns_av_unetI/netI 0.0190
_diffrn_reflns_Laue_measured_fraction_full 0.999
_diffrn_reflns_Laue_measured_fraction_max 0.999
_diffrn_reflns_limit_h_max 15
_diffrn_reflns_limit_h_min -16
_diffrn_reflns_limit_k_max 16
_diffrn_reflns_limit_k_min -21
_diffrn_reflns_limit_l_max 6
_diffrn_reflns_limit_l_min -6
_diffrn_reflns_number 17318
_diffrn_reflns_point_group_measured_fraction_full 0.999
_diffrn_reflns_point_group_measured_fraction_max 0.999
_diffrn_reflns_theta_full 67.071
_diffrn_reflns_theta_max 67.071
_diffrn_reflns_theta_min 4.858
_exptl_absorpt_coefficient_mu 21.300
_exptl_absorpt_correction_T_max 1.000
_exptl_absorpt_correction_T_min 0.528
_exptl_absorpt_correction_type gaussian
_exptl_absorpt_process_details
;
CrysAlisPro [1]
;
_exptl_crystal_colour colourless
_exptl_crystal_density_diffrn 1.955
_exptl_crystal_description prism
_exptl_crystal_F_000 792
_exptl_crystal_size_max 0.261
_exptl_crystal_size_mid 0.063
_exptl_crystal_size_min 0.044
_refine_diff_density_max 1.565
_refine_diff_density_min -0.786
_refine_diff_density_rms 0.143
_refine_ls_extinction_coef .
_refine_ls_extinction_method none
_refine_ls_goodness_of_fit_ref 1.081
_refine_ls_hydrogen_treatment constr
_refine_ls_matrix_type full
_refine_ls_number_parameters 154
_refine_ls_number_reflns 2491
_refine_ls_number_restraints 0
_refine_ls_restrained_S_all 1.081
_refine_ls_R_factor_all 0.0274
_refine_ls_R_factor_gt 0.0272
_refine_ls_shift/su_max 0.002
_refine_ls_shift/su_mean 0.000
_refine_ls_structure_factor_coef Fsqd
_refine_ls_weighting_details 'w=1/[\s^2^(Fo^2^)+(0.0604P)^2^+0.5886P] where P=(Fo^2^+2Fc^2^)/3'
_refine_ls_weighting_scheme calc
_refine_ls_wR_factor_gt 0.0795
_refine_ls_wR_factor_ref 0.0798
_reflns_Friedel_coverage 0.000
_reflns_Friedel_fraction_full .
_reflns_Friedel_fraction_max .
_reflns_number_gt 2456
_reflns_number_total 2491
_reflns_threshold_expression 'I > 2\s(I)'
_cod_data_source_file suppl_j_ncrs-2021-0271_suppl.cif
_cod_data_source_block shelx
_cod_original_sg_symbol_H-M 'P 21/c'
_cod_database_code 8104561
_shelx_space_group_comment
;
The symmetry employed for this shelxl refinement is uniquely defined
by the following loop, which should always be used as a source of
symmetry information in preference to the above space-group names.
They are only intended as comments.
;
_shelx_estimated_absorpt_t_min 0.072
_shelx_estimated_absorpt_t_max 0.454

loop_
_space_group_symop_operation_xyz
'x, y, z'
'-x, y+1/2, -z+1/2'
'-x, -y, -z'
'x, -y-1/2, z-1/2'

loop_
_atom_site_label
_atom_site_type_symbol
_atom_site_fract_x
_atom_site_fract_y
_atom_site_fract_z
_atom_site_U_iso_or_equiv
_atom_site_adp_type
_atom_site_occupancy
_atom_site_site_symmetry_order
_atom_site_calc_flag
_atom_site_refinement_flags_posn
_atom_site_refinement_flags_adp
_atom_site_refinement_flags_occupancy
_atom_site_disorder_assembly
_atom_site_disorder_group
Sn Sn 0.69707(2) 0.38500(2) 0.14457(3) 0.01743(11) Uani 1 1 d . . . . .
Cl1 Cl 0.71380(5) 0.30683(3) -0.17040(10) 0.02162(16) Uani 1 1 d . . . . .
Cl2 Cl 0.68098(5) 0.50129(3) -0.02919(11) 0.02462(17) Uani 1 1 d . . . . .
Cl3 Cl 1.08960(6) 0.37999(4) 0.92412(15) 0.0347(2) Uani 1 1 d . . . . .
Cl4 Cl 0.23910(5) 0.34664(4) 0.45676(14) 0.03184(19) Uani 1 1 d . . . . .
C1 C 0.8316(3) 0.38803(14) 0.3654(5) 0.0209(6) Uani 1 1 d . . . . .
C2 C 0.8474(2) 0.44579(16) 0.5220(5) 0.0253(6) Uani 1 1 d . . . . .
H2 H 0.802879 0.486491 0.512635 0.030 Uiso 1 1 calc R U . . .
C3 C 0.9282(2) 0.44429(17) 0.6928(5) 0.0288(6) Uani 1 1 d . . . . .
H3 H 0.939041 0.483496 0.801085 0.035 Uiso 1 1 calc R U . . .
C4 C 0.9923(2) 0.38482(15) 0.7019(6) 0.0234(7) Uani 1 1 d . . . . .
C5 C 0.9801(2) 0.32818(16) 0.5405(5) 0.0232(6) Uani 1 1 d . . . . .
H5 H 1.026672 0.288785 0.544848 0.028 Uiso 1 1 calc R U . . .
C6 C 0.8990(2) 0.33008(15) 0.3729(5) 0.0211(5) Uani 1 1 d . . . . .
H6 H 0.889385 0.291425 0.262309 0.025 Uiso 1 1 calc R U . . .
C7 C 0.5536(2) 0.36617(15) 0.2538(5) 0.0190(5) Uani 1 1 d . . . . .
C8 C 0.4833(2) 0.32459(15) 0.1188(5) 0.0210(6) Uani 1 1 d . . . . .
H8 H 0.501629 0.300018 -0.016197 0.025 Uiso 1 1 calc R U . . .
C9 C 0.3858(2) 0.31884(15) 0.1809(5) 0.0232(6) Uani 1 1 d . . . . .
H9 H 0.337130 0.291553 0.086473 0.028 Uiso 1 1 calc R U . . .
C10 C 0.3607(2) 0.35287(15) 0.3795(5) 0.0238(6) Uani 1 1 d . . . . .
C11 C 0.4306(3) 0.39390(16) 0.5203(6) 0.0235(6) Uani 1 1 d . . . . .
H11 H 0.412298 0.416897 0.658026 0.028 Uiso 1 1 calc R U . . .
C12 C 0.5269(2) 0.40051(17) 0.4558(5) 0.0217(6) Uani 1 1 d . . . . .
H12 H 0.575122 0.428522 0.549389 0.026 Uiso 1 1 calc R U . . .

loop_
_atom_site_aniso_label
_atom_site_aniso_U_11
_atom_site_aniso_U_22
_atom_site_aniso_U_33
_atom_site_aniso_U_23
_atom_site_aniso_U_13
_atom_site_aniso_U_12
Sn 0.01868(16) 0.01799(16) 0.01575(16) -0.00050(5) 0.00226(10) -0.00001(5)
Cl1 0.0283(3) 0.0196(3) 0.0174(3) -0.0012(2) 0.0047(2) 0.0017(2)
Cl2 0.0316(4) 0.0181(3) 0.0245(3) 0.0018(2) 0.0045(3) 0.0010(2)
Cl3 0.0239(4) 0.0509(5) 0.0280(4) -0.0072(3) -0.0045(3) 0.0009(3)
Cl4 0.0237(4) 0.0305(4) 0.0433(4) 0.0067(3) 0.0133(3) 0.0040(3)
C1 0.0214(14) 0.0215(16) 0.0202(16) 0.0004(9) 0.0035(11) -0.0046(10)
C2 0.0275(15) 0.0195(13) 0.0287(15) -0.0015(11) 0.0023(12) 0.0000(11)
C3 0.0305(15) 0.0289(15) 0.0266(16) -0.0089(12) 0.0008(12) -0.0023(12)
C4 0.0199(16) 0.0332(17) 0.0170(16) -0.0001(10) 0.0016(12) -0.0039(10)
C5 0.0196(13) 0.0244(14) 0.0267(15) -0.0009(11) 0.0069(11) -0.0017(11)
C6 0.0190(12) 0.0233(13) 0.0211(14) -0.0018(10) 0.0029(10) -0.0027(11)
C7 0.0211(13) 0.0171(12) 0.0189(13) 0.0014(11) 0.0026(10) 0.0014(11)
C8 0.0247(14) 0.0190(13) 0.0192(13) -0.0019(10) 0.0025(11) 0.0005(11)
C9 0.0234(14) 0.0193(13) 0.0261(14) 0.0005(11) -0.0015(11) -0.0006(11)
C10 0.0243(14) 0.0171(13) 0.0308(15) 0.0077(11) 0.0066(12) 0.0034(11)
C11 0.0298(17) 0.0225(14) 0.0186(15) 0.0027(11) 0.0034(12) 0.0052(11)
C12 0.0231(14) 0.0232(13) 0.0184(14) -0.0009(11) -0.0004(11) 0.0013(11)

loop_
_atom_type_symbol
_atom_type_description
_atom_type_scat_dispersion_real
_atom_type_scat_dispersion_imag
_atom_type_scat_source
C C 0.0181 0.0091 'International Tables Vol C Tables 4.2.6.8 and 6.1.1.4'
H H 0.0000 0.0000 'International Tables Vol C Tables 4.2.6.8 and 6.1.1.4'
Cl Cl 0.3639 0.7018 'International Tables Vol C Tables 4.2.6.8 and 6.1.1.4'
Sn Sn 0.0259 5.4591 'International Tables Vol C Tables 4.2.6.8 and 6.1.1.4'

loop_
_geom_angle_atom_site_label_1
_geom_angle_atom_site_label_2
_geom_angle_atom_site_label_3
_geom_angle
_geom_angle_site_symmetry_1
_geom_angle_site_symmetry_3
C1 Sn C7 125.29(11) . .
C1 Sn Cl1 110.15(8) . .
C7 Sn Cl1 106.94(8) . .
C1 Sn Cl2 105.83(7) . .
C7 Sn Cl2 102.99(8) . .
Cl1 Sn Cl2 103.33(2) . .
C6 C1 C2 119.8(3) . .
C6 C1 Sn 121.1(2) . .
C2 C1 Sn 118.7(2) . .
C1 C2 C3 120.2(3) . .
C1 C2 H2 119.9 . .
C3 C2 H2 119.9 . .
C4 C3 C2 118.8(3) . .
C4 C3 H3 120.6 . .
C2 C3 H3 120.6 . .
C3 C4 C5 121.7(3) . .
C3 C4 Cl3 119.2(2) . .
C5 C4 Cl3 119.1(2) . .
C6 C5 C4 118.8(3) . .
C6 C5 H5 120.6 . .
C4 C5 H5 120.6 . .
C5 C6 C1 120.5(3) . .
C5 C6 H6 119.8 . .
C1 C6 H6 119.8 . .
C8 C7 C12 119.7(3) . .
C8 C7 Sn 120.8(2) . .
C12 C7 Sn 119.3(2) . .
C7 C8 C9 120.1(3) . .
C7 C8 H8 119.9 . .
C9 C8 H8 119.9 . .
C10 C9 C8 119.5(3) . .
C10 C9 H9 120.2 . .
C8 C9 H9 120.2 . .
C9 C10 C11 121.4(3) . .
C9 C10 Cl4 119.8(2) . .
C11 C10 Cl4 118.8(2) . .
C12 C11 C10 118.9(3) . .
C12 C11 H11 120.6 . .
C10 C11 H11 120.6 . .
C11 C12 C7 120.3(3) . .
C11 C12 H12 119.8 . .
C7 C12 H12 119.8 . .

loop_
_geom_bond_atom_site_label_1
_geom_bond_atom_site_label_2
_geom_bond_distance
_geom_bond_site_symmetry_2
Sn C1 2.108(4) .
Sn C7 2.111(3) .
Sn Cl1 2.3341(6) .
Sn Cl2 2.3432(6) .
Cl3 C4 1.742(3) .
Cl4 C10 1.737(3) .
C1 C6 1.388(4) .
C1 C2 1.389(4) .
C2 C3 1.394(4) .
C2 H2 0.9500 .
C3 C4 1.380(5) .
C3 H3 0.9500 .
C4 C5 1.388(4) .
C5 C6 1.385(4) .
C5 H5 0.9500 .
C6 H6 0.9500 .
C7 C8 1.389(4) .
C7 C12 1.398(4) .
C8 C9 1.393(4) .
C8 H8 0.9500 .
C9 C10 1.371(4) .
C9 H9 0.9500 .
C10 C11 1.396(5) .
C11 C12 1.385(5) .
C11 H11 0.9500 .
C12 H12 0.9500 .

loop_
_geom_torsion_atom_site_label_1
_geom_torsion_atom_site_label_2
_geom_torsion_atom_site_label_3
_geom_torsion_atom_site_label_4
_geom_torsion
_geom_torsion_site_symmetry_1
_geom_torsion_site_symmetry_2
_geom_torsion_site_symmetry_3
_geom_torsion_site_symmetry_4
C6 C1 C2 C3 -2.7(5) . . . .
Sn C1 C2 C3 170.8(2) . . . .
C1 C2 C3 C4 0.5(5) . . . .
C2 C3 C4 C5 2.4(5) . . . .
C2 C3 C4 Cl3 -176.6(2) . . . .
C3 C4 C5 C6 -2.9(5) . . . .
Cl3 C4 C5 C6 176.0(2) . . . .
C4 C5 C6 C1 0.6(4) . . . .
C2 C1 C6 C5 2.2(4) . . . .
Sn C1 C6 C5 -171.2(2) . . . .
C12 C7 C8 C9 1.8(4) . . . .
Sn C7 C8 C9 -173.5(2) . . . .
C7 C8 C9 C10 -1.8(4) . . . .
C8 C9 C10 C11 0.6(4) . . . .
C8 C9 C10 Cl4 179.4(2) . . . .
C9 C10 C11 C12 0.5(4) . . . .
Cl4 C10 C11 C12 -178.4(2) . . . .
C10 C11 C12 C7 -0.4(4) . . . .
C8 C7 C12 C11 -0.7(4) . . . .
Sn C7 C12 C11 174.6(2) . . . .
